data_4117619
loop_
_publ_author_name
'Jessica R. Kramer'
'Timothy J. Deming'

_publ_section_title
;
 Glycopolypeptides with a Redox-Triggered Helix-to-Coil Transition
;
_journal_name_full 'Journal of the American Chemical Society'
_journal_page_first 4112
_journal_page_last 4115
_journal_paper_doi 10.1021/ja3007484
_journal_volume 134
_journal_year 2012
_chemical_absolute_configuration unk
_chemical_formula_moiety 'C21 H29 N O14 S, C4 H8 O'
_chemical_formula_sum 'C25 H37 N O15 S'
_chemical_formula_weight 623.62
_chemical_name_systematic
; 
 ? 
;
_space_group_IT_number 4
_symmetry_cell_setting monoclinic
_symmetry_space_group_name_Hall 'P 2yb'
_symmetry_space_group_name_H-M 'P 1 21 1'
_atom_sites_solution_hydrogens geom
_atom_sites_solution_primary direct
_atom_sites_solution_secondary difmap
_audit_creation_method SHELXL-97
_cell_angle_alpha 90.00
_cell_angle_beta 93.864(3)
_cell_angle_gamma 90.00
_cell_formula_units_Z 2
_cell_length_a 12.622(3)
_cell_length_b 5.2414(14)
_cell_length_c 22.052(6)
_cell_measurement_reflns_used 8487
_cell_measurement_temperature 100(2)
_cell_measurement_theta_max 29.79
_cell_measurement_theta_min 3.62
_cell_volume 1455.6(7)
_computing_cell_refinement 'Bruker SAINT'
_computing_data_collection 'Bruker APEX2'
_computing_data_reduction 'Bruker SAINT'
_computing_molecular_graphics 'Bruker SHELXTL'
_computing_publication_material 'Bruker SHELXTL'
_computing_structure_refinement 'SHELXL-97 (Sheldrick, 1997)'
_computing_structure_solution 'SHELXS-97 (Sheldrick, 1990)'
_diffrn_ambient_temperature 100(2)
_diffrn_measured_fraction_theta_full 0.996
_diffrn_measured_fraction_theta_max 0.949
_diffrn_measurement_device_type 'Bruker APEX-II CCD'
_diffrn_measurement_method '\f and \w scans'
_diffrn_radiation_monochromator graphite
_diffrn_radiation_source 'fine-focus sealed tube'
_diffrn_radiation_type MoK\a
_diffrn_radiation_wavelength 0.71073
_diffrn_reflns_av_R_equivalents 0.0386
_diffrn_reflns_av_sigmaI/netI 0.0553
_diffrn_reflns_limit_h_max 17
_diffrn_reflns_limit_h_min -17
_diffrn_reflns_limit_k_max 7
_diffrn_reflns_limit_k_min -7
_diffrn_reflns_limit_l_max 31
_diffrn_reflns_limit_l_min -30
_diffrn_reflns_number 19671
_diffrn_reflns_theta_full 27.50
_diffrn_reflns_theta_max 30.55
_diffrn_reflns_theta_min 3.62
_diffrn_standards_number 0
_exptl_absorpt_coefficient_mu 0.185
_exptl_absorpt_correction_T_max 0.9963
_exptl_absorpt_correction_T_min 0.9145
_exptl_absorpt_correction_type multi-scan
_exptl_absorpt_process_details 'sadabs (Bruker)'
_exptl_crystal_colour colorless
_exptl_crystal_density_diffrn 1.423
_exptl_crystal_description platelet
_exptl_crystal_F_000 660
_exptl_crystal_size_max 0.30
_exptl_crystal_size_mid 0.25
_exptl_crystal_size_min 0.02
_refine_diff_density_max 0.560
_refine_diff_density_min -0.435
_refine_diff_density_rms 0.064
_refine_ls_abs_structure_details 'Flack H D (1983), Acta Cryst. A39, 876-881'
_refine_ls_abs_structure_Flack 0.10(10)
_refine_ls_extinction_method none
_refine_ls_goodness_of_fit_ref 1.070
_refine_ls_hydrogen_treatment constr
_refine_ls_matrix_type full
_refine_ls_number_parameters 374
_refine_ls_number_reflns 8117
_refine_ls_number_restraints 68
_refine_ls_restrained_S_all 1.077
_refine_ls_R_factor_all 0.0934
_refine_ls_R_factor_gt 0.0659
_refine_ls_shift/su_max 0.025
_refine_ls_shift/su_mean 0.003
_refine_ls_structure_factor_coef Fsqd
_refine_ls_weighting_details 'calc w=1/[\s^2^(Fo^2^)+(0.1006P)^2^+0.1701P] where P=(Fo^2^+2Fc^2^)/3'
_refine_ls_weighting_scheme calc
_refine_ls_wR_factor_gt 0.1680
_refine_ls_wR_factor_ref 0.1826
_reflns_number_gt 5858
_reflns_number_total 8117
_reflns_threshold_expression >2sigma(I)
_cod_data_source_file ja3007484_si_002.cif
_cod_data_source_block new
_cod_original_cell_volume 1455.5(7)
_cod_database_code 4117619

loop_
_symmetry_equiv_pos_as_xyz
'x, y, z'
'-x, y+1/2, -z'

loop_
_atom_site_label
_atom_site_type_symbol
_atom_site_fract_x
_atom_site_fract_y
_atom_site_fract_z
_atom_site_U_iso_or_equiv
_atom_site_adp_type
_atom_site_occupancy
_atom_site_symmetry_multiplicity
_atom_site_calc_flag
_atom_site_refinement_flags
_atom_site_disorder_assembly
_atom_site_disorder_group
O1S O 0.5155(8) 1.070(3) 0.5746(5) 0.1351(17) Uiso 0.507(6) 1 d PD A 1
C2S C 0.5466(11) 1.104(4) 0.6380(6) 0.1351(17) Uiso 0.507(6) 1 d PD A 1
H2S1 H 0.5769 1.2762 0.6459 0.162 Uiso 0.507(6) 1 calc PR A 1
H2S2 H 0.5989 0.9738 0.6527 0.162 Uiso 0.507(6) 1 calc PR A 1
C3S C 0.4429(12) 1.072(4) 0.6671(6) 0.1351(17) Uiso 0.507(6) 1 d PD A 1
H3S1 H 0.4531 0.9777 0.7059 0.162 Uiso 0.507(6) 1 calc PR A 1
H3S2 H 0.4103 1.2399 0.6749 0.162 Uiso 0.507(6) 1 calc PR A 1
C4S C 0.3781(11) 0.928(4) 0.6227(8) 0.1351(17) Uiso 0.507(6) 1 d PD A 1
H4S1 H 0.3250 1.0381 0.6003 0.162 Uiso 0.507(6) 1 calc PR A 1
H4S2 H 0.3414 0.7853 0.6418 0.162 Uiso 0.507(6) 1 calc PR A 1
C5S C 0.4601(10) 0.835(3) 0.5827(6) 0.1351(17) Uiso 0.507(6) 1 d PD A 1
H5S1 H 0.5064 0.7041 0.6030 0.162 Uiso 0.507(6) 1 calc PR A 1
H5S2 H 0.4282 0.7675 0.5438 0.162 Uiso 0.507(6) 1 calc PRD A 1
O1SA O 0.5248(9) 0.879(2) 0.6317(6) 0.1351(17) Uiso 0.493(6) 1 d PD A 2
C2SA C 0.5742(11) 1.124(3) 0.6192(9) 0.1351(17) Uiso 0.493(6) 1 d PD A 2
H2S3 H 0.6286 1.1072 0.5892 0.162 Uiso 0.493(6) 1 calc PR A 2
H2S4 H 0.6064 1.2040 0.6568 0.162 Uiso 0.493(6) 1 calc PR A 2
C3SA C 0.4792(12) 1.271(3) 0.5938(9) 0.1351(17) Uiso 0.493(6) 1 d PD A 2
H3S3 H 0.4898 1.4563 0.6003 0.162 Uiso 0.493(6) 1 calc PR A 2
H3S4 H 0.4666 1.2389 0.5497 0.162 Uiso 0.493(6) 1 calc PR A 2
C4SA C 0.3929(11) 1.183(3) 0.6253(9) 0.1351(17) Uiso 0.493(6) 1 d PD A 2
H4S3 H 0.3253 1.2099 0.6007 0.162 Uiso 0.493(6) 1 calc PR A 2
H4S4 H 0.3894 1.2755 0.6643 0.162 Uiso 0.493(6) 1 calc PR A 2
C5SA C 0.4116(12) 0.903(3) 0.6366(10) 0.1351(17) Uiso 0.493(6) 1 d PD A 2
H5S3 H 0.3913 0.8533 0.6775 0.162 Uiso 0.493(6) 1 calc PR A 2
H5S4 H 0.3714 0.7981 0.6057 0.162 Uiso 0.493(6) 1 calc PR A 2
S1 S 0.13832(5) 0.62460(12) 0.95941(4) 0.03311(17) Uani 1 1 d . . .
O1 O -0.01989(17) 1.0938(4) 0.75823(11) 0.0450(6) Uani 1 1 d . . .
O2 O 0.22335(16) 0.7755(4) 0.93685(12) 0.0408(5) Uani 1 1 d . . .
O3 O 0.07610(16) 0.7414(4) 1.00403(11) 0.0390(5) Uani 1 1 d . . .
O4 O 0.2714(2) 0.0145(5) 1.09927(11) 0.0481(6) Uani 1 1 d . . .
O5 O -0.26330(17) 0.7083(5) 0.73112(11) 0.0431(5) Uani 1 1 d . . .
O6 O -0.3368(2) 0.9818(5) 0.79478(14) 0.0574(7) Uani 1 1 d . . .
O7 O -0.1865(2) 0.7683(5) 0.61525(12) 0.0497(6) Uani 1 1 d . . .
O8 O -0.1922(3) 0.3395(6) 0.61094(14) 0.0677(8) Uani 1 1 d . . .
O9 O 0.0433(2) 0.7282(6) 0.62484(12) 0.0532(6) Uani 1 1 d . . .
O10 O 0.0650(3) 1.0109(7) 0.55068(17) 0.0850(11) Uani 1 1 d . . .
O11 O 0.42697(18) 0.2024(5) 1.08105(11) 0.0517(6) Uani 1 1 d . . .
O12 O 0.54972(18) 0.4630(7) 1.04258(13) 0.0595(8) Uani 1 1 d . . .
O13 O 0.2021(2) 1.1568(7) 0.76594(17) 0.0762(8) Uani 1 1 d U B .
O14 O 0.2839(5) 1.5053(12) 0.7409(3) 0.116(2) Uani 0.835(12) 1 d PU B 1
O14A O 0.215(2) 1.505(5) 0.7740(13) 0.096(8) Uani 0.165(12) 1 d PU B 2
N1 N 0.37051(18) 0.5344(6) 1.02580(13) 0.0390(6) Uani 1 1 d . . .
H1N H 0.3714 0.6707 1.0025 0.047 Uiso 1 1 calc R . .
C1 C -0.1798(2) 0.8893(7) 0.72028(16) 0.0417(8) Uani 1 1 d . . .
H1 H -0.2119 1.0531 0.7047 0.050 Uiso 1 1 calc R . .
C2 C -0.1189(3) 0.7636(7) 0.67054(16) 0.0452(8) Uani 1 1 d . . .
H2 H -0.1020 0.5828 0.6820 0.054 Uiso 1 1 calc R . .
C3 C -0.0169(3) 0.9046(7) 0.65910(18) 0.0486(9) Uani 1 1 d . . .
H3 H -0.0328 1.0634 0.6351 0.058 Uiso 1 1 calc R . .
C4 C 0.0460(3) 0.9666(7) 0.71767(18) 0.0465(8) Uani 1 1 d . . .
H4 H 0.0739 0.8052 0.7369 0.056 Uiso 1 1 calc R . .
C5 C -0.1064(2) 0.9415(6) 0.77699(17) 0.0408(7) Uani 1 1 d . . .
H5 H -0.1470 1.0477 0.8051 0.049 Uiso 1 1 calc R . .
C6 C -0.0696(2) 0.7007(6) 0.81157(15) 0.0372(7) Uani 1 1 d . . .
H6A H -0.1318 0.6138 0.8273 0.045 Uiso 1 1 calc R . .
H6B H -0.0364 0.5821 0.7835 0.045 Uiso 1 1 calc R . .
C7 C 0.0095(3) 0.7659(6) 0.86399(16) 0.0389(7) Uani 1 1 d . . .
H7A H -0.0254 0.8766 0.8931 0.047 Uiso 1 1 calc R . .
H7B H 0.0692 0.8628 0.8484 0.047 Uiso 1 1 calc R . .
C8 C 0.0529(2) 0.5289(6) 0.89712(15) 0.0360(6) Uani 1 1 d . . .
H8A H 0.0921 0.4222 0.8692 0.043 Uiso 1 1 calc R . .
H8B H -0.0064 0.4265 0.9115 0.043 Uiso 1 1 calc R . .
C9 C 0.1957(2) 0.3420(5) 0.99143(15) 0.0341(6) Uani 1 1 d . . .
H9A H 0.1396 0.2301 1.0061 0.041 Uiso 1 1 calc R . .
H9B H 0.2332 0.2477 0.9604 0.041 Uiso 1 1 calc R . .
C10 C 0.2741(2) 0.4175(6) 1.04455(15) 0.0336(6) Uani 1 1 d . . .
H10 H 0.2387 0.5331 1.0730 0.040 Uiso 1 1 calc R . .
C11 C 0.3182(3) 0.1860(6) 1.07828(15) 0.0403(7) Uani 1 1 d . . .
C12 C 0.4579(3) 0.4134(8) 1.04762(17) 0.0465(8) Uani 1 1 d . . .
C13 C -0.3401(3) 0.7833(7) 0.76735(17) 0.0444(8) Uani 1 1 d . . .
C14 C -0.4243(3) 0.5850(8) 0.76890(18) 0.0508(9) Uani 1 1 d . . .
H14A H -0.3930 0.4255 0.7848 0.061 Uiso 1 1 calc R . .
H14B H -0.4561 0.5567 0.7277 0.061 Uiso 1 1 calc R . .
H14C H -0.4791 0.6424 0.7952 0.061 Uiso 1 1 calc R . .
C15 C -0.2180(3) 0.5440(8) 0.59053(18) 0.0509(9) Uani 1 1 d . . .
C16 C -0.2893(4) 0.5826(11) 0.53483(18) 0.0675(12) Uani 1 1 d . . .
H16A H -0.3115 0.4164 0.5180 0.081 Uiso 1 1 calc R . .
H16B H -0.2515 0.6774 0.5047 0.081 Uiso 1 1 calc R . .
H16C H -0.3521 0.6794 0.5451 0.081 Uiso 1 1 calc R . .
C17 C 0.0799(3) 0.8023(9) 0.5706(2) 0.0605(11) Uani 1 1 d . . .
C18 C 0.1411(4) 0.5935(10) 0.5433(2) 0.0720(12) Uani 1 1 d . . .
H18A H 0.1360 0.6111 0.4989 0.086 Uiso 1 1 calc R . .
H18B H 0.1117 0.4282 0.5544 0.086 Uiso 1 1 calc R . .
H18C H 0.2157 0.6038 0.5585 0.086 Uiso 1 1 calc R . .
C19 C 0.1368(3) 1.1451(9) 0.7087(2) 0.0606(10) Uani 1 1 d U . .
H19A H 0.1795 1.0817 0.6758 0.073 Uiso 1 1 calc R . .
H19B H 0.1096 1.3170 0.6974 0.073 Uiso 1 1 calc R . .
C20 C 0.2712(4) 1.3322(11) 0.7789(3) 0.0762(8) Uani 1 1 d U . .
C21 C 0.3369(4) 1.2878(16) 0.8339(3) 0.097(2) Uani 1 1 d U B .
H21A H 0.4111 1.3250 0.8266 0.116 Uiso 1 1 calc R . .
H21B H 0.3304 1.1091 0.8462 0.116 Uiso 1 1 calc R . .
H21C H 0.3139 1.3991 0.8662 0.116 Uiso 1 1 calc R . .

loop_
_atom_site_aniso_label
_atom_site_aniso_U_11
_atom_site_aniso_U_22
_atom_site_aniso_U_33
_atom_site_aniso_U_23
_atom_site_aniso_U_13
_atom_site_aniso_U_12
S1 0.0277(3) 0.0176(3) 0.0536(4) -0.0036(3) 0.0000(3) -0.0016(3)
O1 0.0411(11) 0.0308(12) 0.0639(15) 0.0096(11) 0.0088(10) -0.0051(9)
O2 0.0307(9) 0.0230(10) 0.0684(15) 0.0012(10) 0.0019(10) -0.0046(8)
O3 0.0318(9) 0.0286(10) 0.0562(13) -0.0123(10) -0.0004(9) 0.0047(9)
O4 0.0607(15) 0.0399(13) 0.0436(14) -0.0035(11) 0.0025(11) 0.0101(12)
O5 0.0394(11) 0.0401(12) 0.0494(13) 0.0025(10) 0.0017(9) -0.0053(10)
O6 0.0529(14) 0.0421(14) 0.0792(19) -0.0050(14) 0.0198(13) -0.0053(12)
O7 0.0530(13) 0.0452(14) 0.0504(15) 0.0113(12) -0.0006(11) 0.0039(12)
O8 0.092(2) 0.0515(17) 0.0588(18) 0.0017(14) -0.0026(16) 0.0012(16)
O9 0.0534(13) 0.0519(14) 0.0562(15) 0.0117(13) 0.0187(12) 0.0117(12)
O10 0.115(3) 0.059(2) 0.086(2) 0.0212(18) 0.045(2) 0.006(2)
O11 0.0394(11) 0.0645(17) 0.0512(14) 0.0005(12) 0.0041(10) 0.0246(11)
O12 0.0294(11) 0.083(2) 0.0655(17) -0.0079(16) 0.0010(11) 0.0125(13)
O13 0.0578(14) 0.0719(19) 0.099(2) 0.0104(16) 0.0063(14) -0.0132(13)
O14 0.120(4) 0.094(3) 0.135(5) 0.022(3) 0.007(4) -0.046(3)
O14A 0.094(10) 0.081(10) 0.111(11) 0.012(8) -0.005(8) 0.020(8)
N1 0.0237(10) 0.0415(14) 0.0517(16) -0.0046(12) 0.0018(10) 0.0029(10)
C1 0.0344(14) 0.0363(16) 0.054(2) 0.0111(15) 0.0039(14) 0.0012(13)
C2 0.0454(17) 0.0415(18) 0.049(2) 0.0064(15) 0.0044(14) 0.0047(15)
C3 0.0473(18) 0.0420(18) 0.058(2) 0.0137(16) 0.0131(16) 0.0063(15)
C4 0.0398(16) 0.0386(17) 0.062(2) 0.0172(16) 0.0099(15) 0.0017(14)
C5 0.0361(14) 0.0301(15) 0.057(2) 0.0052(14) 0.0088(14) -0.0025(12)
C6 0.0372(14) 0.0284(13) 0.0461(18) 0.0057(12) 0.0033(13) -0.0058(11)
C7 0.0405(15) 0.0266(14) 0.0493(19) 0.0044(13) 0.0013(13) -0.0035(12)
C8 0.0355(14) 0.0243(12) 0.0477(18) 0.0018(13) -0.0020(12) -0.0038(12)
C9 0.0361(14) 0.0179(12) 0.0483(18) -0.0056(12) 0.0024(13) -0.0009(10)
C10 0.0271(12) 0.0301(14) 0.0441(18) -0.0043(13) 0.0059(12) 0.0046(11)
C11 0.0465(16) 0.0364(17) 0.0379(17) -0.0060(13) 0.0016(13) 0.0110(13)
C12 0.0348(15) 0.060(2) 0.045(2) -0.0035(17) 0.0054(13) 0.0145(15)
C13 0.0407(16) 0.0452(19) 0.048(2) 0.0082(16) 0.0047(14) -0.0020(14)
C14 0.0458(17) 0.051(2) 0.055(2) 0.0005(17) 0.0018(15) -0.0145(16)
C15 0.0506(19) 0.054(2) 0.050(2) 0.0074(17) 0.0135(16) 0.0055(17)
C16 0.068(2) 0.089(4) 0.045(2) 0.002(2) 0.0061(18) 0.007(2)
C17 0.059(2) 0.054(2) 0.071(3) 0.013(2) 0.018(2) -0.0075(19)
C18 0.082(3) 0.069(3) 0.067(3) 0.009(2) 0.023(2) -0.004(3)
C19 0.0480(18) 0.052(2) 0.082(3) 0.021(2) 0.0065(18) -0.0091(19)
C20 0.0578(14) 0.0719(19) 0.099(2) 0.0104(16) 0.0063(14) -0.0132(13)
C21 0.052(2) 0.145(6) 0.094(4) 0.024(4) 0.016(2) -0.022(3)

loop_
_atom_type_symbol
_atom_type_description
_atom_type_scat_dispersion_real
_atom_type_scat_dispersion_imag
_atom_type_scat_source
C C 0.0033 0.0016 'International Tables Vol C Tables 4.2.6.8 and 6.1.1.4'
H H 0.0000 0.0000 'International Tables Vol C Tables 4.2.6.8 and 6.1.1.4'
O O 0.0106 0.0060 'International Tables Vol C Tables 4.2.6.8 and 6.1.1.4'
S S 0.1246 0.1234 'International Tables Vol C Tables 4.2.6.8 and 6.1.1.4'
N N 0.0061 0.0033 'International Tables Vol C Tables 4.2.6.8 and 6.1.1.4'

loop_
_geom_angle_atom_site_label_1
_geom_angle_atom_site_label_2
_geom_angle_atom_site_label_3
_geom_angle
C5S O1S C2S 95.2(9)
O1S C2S C3S 102.3(9)
O1S C2S H2S1 111.3
C3S C2S H2S1 111.3
O1S C2S H2S2 111.3
C3S C2S H2S2 111.3
H2S1 C2S H2S2 109.2
C4S C3S C2S 103.8(8)
C4S C3S H3S1 111.0
C2S C3S H3S1 111.0
C4S C3S H3S2 111.1
C2S C3S H3S2 111.0
H3S1 C3S H3S2 109.0
C3S C4S C5S 100.8(8)
C3S C4S H4S1 111.5
C5S C4S H4S1 111.6
C3S C4S H4S2 111.6
C5S C4S H4S2 111.6
H4S1 C4S H4S2 109.4
O1S C5S C4S 99.1(10)
O1S C5S H5S1 112.0
C4S C5S H5S1 111.9
O1S C5S H5S2 112.0
C4S C5S H5S2 112.0
H5S1 C5S H5S2 109.6
C5SA O1SA C2SA 111.9(11)
O1SA C2SA C3SA 100.4(10)
O1SA C2SA H2S3 111.7
C3SA C2SA H2S3 111.7
O1SA C2SA H2S4 111.7
C3SA C2SA H2S4 111.7
H2S3 C2SA H2S4 109.5
C4SA C3SA C2SA 105.9(10)
C4SA C3SA H3S3 110.6
C2SA C3SA H3S3 110.6
C4SA C3SA H3S4 110.6
C2SA C3SA H3S4 110.6
H3S3 C3SA H3S4 108.7
C3SA C4SA C5SA 106.4(10)
C3SA C4SA H4S3 110.5
C5SA C4SA H4S3 110.5
C3SA C4SA H4S4 110.4
C5SA C4SA H4S4 110.4
H4S3 C4SA H4S4 108.6
O1SA C5SA C4SA 102.6(11)
O1SA C5SA H5S3 111.3
C4SA C5SA H5S3 111.3
O1SA C5SA H5S4 111.2
C4SA C5SA H5S4 111.2
H5S3 C5SA H5S4 109.2
O3 S1 O2 117.04(13)
O3 S1 C8 108.74(14)
O2 S1 C8 108.46(15)
O3 S1 C9 108.10(15)
O2 S1 C9 107.49(13)
C8 S1 C9 106.53(14)
C4 O1 C5 114.1(3)
C13 O5 C1 117.6(3)
C15 O7 C2 118.1(3)
C17 O9 C3 119.8(3)
C11 O11 C12 109.8(3)
C20 O13 C19 123.8(4)
C12 N1 C10 112.7(3)
C12 N1 H1N 123.6
C10 N1 H1N 123.6
O5 C1 C2 104.0(3)
O5 C1 C5 112.9(3)
C2 C1 C5 110.9(3)
O5 C1 H1 109.6
C2 C1 H1 109.6
C5 C1 H1 109.6
O7 C2 C3 108.1(3)
O7 C2 C1 107.6(3)
C3 C2 C1 112.4(3)
O7 C2 H2 109.6
C3 C2 H2 109.6
C1 C2 H2 109.6
O9 C3 C4 108.8(3)
O9 C3 C2 104.9(3)
C4 C3 C2 111.5(3)
O9 C3 H3 110.5
C4 C3 H3 110.5
C2 C3 H3 110.5
O1 C4 C3 110.1(3)
O1 C4 C19 105.9(3)
C3 C4 C19 112.6(3)
O1 C4 H4 109.4
C3 C4 H4 109.4
C19 C4 H4 109.4
O1 C5 C6 113.0(2)
O1 C5 C1 107.1(3)
C6 C5 C1 114.0(3)
O1 C5 H5 107.5
C6 C5 H5 107.5
C1 C5 H5 107.5
C7 C6 C5 110.9(3)
C7 C6 H6A 109.5
C5 C6 H6A 109.5
C7 C6 H6B 109.5
C5 C6 H6B 109.5
H6A C6 H6B 108.1
C6 C7 C8 112.3(3)
C6 C7 H7A 109.1
C8 C7 H7A 109.1
C6 C7 H7B 109.1
C8 C7 H7B 109.1
H7A C7 H7B 107.9
C7 C8 S1 108.8(2)
C7 C8 H8A 109.9
S1 C8 H8A 109.9
C7 C8 H8B 109.9
S1 C8 H8B 109.9
H8A C8 H8B 108.3
C10 C9 S1 108.27(19)
C10 C9 H9A 110.0
S1 C9 H9A 110.0
C10 C9 H9B 110.0
S1 C9 H9B 110.0
H9A C9 H9B 108.4
N1 C10 C11 101.1(2)
N1 C10 C9 113.8(3)
C11 C10 C9 111.5(2)
N1 C10 H10 110.1
C11 C10 H10 110.1
C9 C10 H10 110.1
O4 C11 O11 123.6(3)
O4 C11 C10 128.6(3)
O11 C11 C10 107.8(3)
O12 C12 N1 130.1(4)
O12 C12 O11 121.7(3)
N1 C12 O11 108.3(3)
O6 C13 O5 123.1(3)
O6 C13 C14 126.4(3)
O5 C13 C14 110.5(3)
C13 C14 H14A 109.5
C13 C14 H14B 109.5
H14A C14 H14B 109.5
C13 C14 H14C 109.5
H14A C14 H14C 109.5
H14B C14 H14C 109.5
O8 C15 O7 124.3(4)
O8 C15 C16 124.4(4)
O7 C15 C16 111.2(4)
C15 C16 H16A 109.5
C15 C16 H16B 109.5
H16A C16 H16B 109.5
C15 C16 H16C 109.5
H16A C16 H16C 109.5
H16B C16 H16C 109.5
O10 C17 O9 122.0(4)
O10 C17 C18 126.9(4)
O9 C17 C18 111.1(4)
C17 C18 H18A 109.5
C17 C18 H18B 109.5
H18A C18 H18B 109.5
C17 C18 H18C 109.5
H18A C18 H18C 109.5
H18B C18 H18C 109.5
O13 C19 C4 107.6(3)
O13 C19 H19A 110.2
C4 C19 H19A 110.2
O13 C19 H19B 110.2
C4 C19 H19B 110.2
H19A C19 H19B 108.5
O14A C20 O13 97.7(15)
O14A C20 O14 58.3(16)
O13 C20 O14 119.0(5)
O14A C20 C21 121.6(15)
O13 C20 C21 114.5(5)
O14 C20 C21 126.0(5)
C20 C21 H21A 109.5
C20 C21 H21B 109.5
H21A C21 H21B 109.5
C20 C21 H21C 109.5
H21A C21 H21C 109.5
H21B C21 H21C 109.5

loop_
_geom_bond_atom_site_label_1
_geom_bond_atom_site_label_2
_geom_bond_distance
O1S C5S 1.432(14)
O1S C2S 1.437(14)
C2S C3S 1.505(14)
C2S H2S1 0.9900
C2S H2S2 0.9900
C3S C4S 1.445(16)
C3S H3S1 0.9900
C3S H3S2 0.9900
C4S C5S 1.486(15)
C4S H4S1 0.9900
C4S H4S2 0.9900
C5S H5S1 0.9900
C5S H5S2 0.9900
O1SA C5SA 1.447(14)
O1SA C2SA 1.463(17)
C2SA C3SA 1.500(15)
C2SA H2S3 0.9900
C2SA H2S4 0.9900
C3SA C4SA 1.409(15)
C3SA H3S3 0.9900
C3SA H3S4 0.9900
C4SA C5SA 1.503(16)
C4SA H4S3 0.9900
C4SA H4S4 0.9900
C5SA H5S3 0.9900
C5SA H5S4 0.9900
S1 O3 1.437(2)
S1 O2 1.448(2)
S1 C8 1.761(3)
S1 C9 1.774(3)
O1 C4 1.427(4)
O1 C5 1.436(4)
O4 C11 1.187(4)
O5 C13 1.355(4)
O5 C1 1.450(4)
O6 C13 1.202(5)
O7 C15 1.345(5)
O7 C2 1.441(4)
O8 C15 1.199(5)
O9 C17 1.368(5)
O9 C3 1.442(5)
O10 C17 1.188(6)
O11 C11 1.373(4)
O11 C12 1.399(5)
O12 C12 1.201(4)
O13 C20 1.287(6)
O13 C19 1.461(5)
O14 C20 1.252(8)
O14A C20 1.15(3)
N1 C12 1.333(4)
N1 C10 1.447(4)
N1 H1N 0.8800
C1 C2 1.530(5)
C1 C5 1.530(5)
C1 H1 1.0000
C2 C3 1.520(5)
C2 H2 1.0000
C3 C4 1.505(6)
C3 H3 1.0000
C4 C19 1.503(5)
C4 H4 1.0000
C5 C6 1.531(4)
C5 H5 1.0000
C6 C7 1.515(4)
C6 H6A 0.9900
C6 H6B 0.9900
C7 C8 1.524(4)
C7 H7A 0.9900
C7 H7B 0.9900
C8 H8A 0.9900
C8 H8B 0.9900
C9 C10 1.534(4)
C9 H9A 0.9900
C9 H9B 0.9900
C10 C11 1.510(4)
C10 H10 1.0000
C13 C14 1.488(5)
C14 H14A 0.9800
C14 H14B 0.9800
C14 H14C 0.9800
C15 C16 1.487(6)
C16 H16A 0.9800
C16 H16B 0.9800
C16 H16C 0.9800
C17 C18 1.489(7)
C18 H18A 0.9800
C18 H18B 0.9800
C18 H18C 0.9800
C19 H19A 0.9900
C19 H19B 0.9900
C20 C21 1.440(8)
C21 H21A 0.9800
C21 H21B 0.9800
C21 H21C 0.9800

loop_
_geom_torsion_atom_site_label_1
_geom_torsion_atom_site_label_2
_geom_torsion_atom_site_label_3
_geom_torsion_atom_site_label_4
_geom_torsion
C5S O1S C2S C3S -50.9(15)
O1S C2S C3S C4S 22(2)
C2S C3S C4S C5S 15.0(19)
C2S O1S C5S C4S 61.0(12)
C3S C4S C5S O1S -47.7(15)
C5SA O1SA C2SA C3SA -21(2)
O1SA C2SA C3SA C4SA 34(2)
C2SA C3SA C4SA C5SA -35(2)
C2SA O1SA C5SA C4SA 1(2)
C3SA C4SA C5SA O1SA 21(2)
C13 O5 C1 C2 -171.0(3)
C13 O5 C1 C5 68.7(4)
C15 O7 C2 C3 121.8(3)
C15 O7 C2 C1 -116.5(3)
O5 C1 C2 O7 69.9(3)
C5 C1 C2 O7 -168.4(3)
O5 C1 C2 C3 -171.2(3)
C5 C1 C2 C3 -49.5(4)
C17 O9 C3 C4 -114.4(4)
C17 O9 C3 C2 126.2(4)
O7 C2 C3 O9 -76.8(3)
C1 C2 C3 O9 164.6(3)
O7 C2 C3 C4 165.6(3)
C1 C2 C3 C4 47.0(4)
C5 O1 C4 C3 63.7(3)
C5 O1 C4 C19 -174.3(3)
O9 C3 C4 O1 -167.2(3)
C2 C3 C4 O1 -52.0(4)
O9 C3 C4 C19 75.0(4)
C2 C3 C4 C19 -169.9(3)
C4 O1 C5 C6 61.4(4)
C4 O1 C5 C1 -64.9(3)
O5 C1 C5 O1 172.2(2)
C2 C1 C5 O1 55.9(3)
O5 C1 C5 C6 46.4(4)
C2 C1 C5 C6 -69.9(4)
O1 C5 C6 C7 52.8(4)
C1 C5 C6 C7 175.4(3)
C5 C6 C7 C8 -176.5(3)
C6 C7 C8 S1 -176.9(2)
O3 S1 C8 C7 69.2(2)
O2 S1 C8 C7 -59.1(2)
C9 S1 C8 C7 -174.5(2)
O3 S1 C9 C10 -65.4(2)
O2 S1 C9 C10 61.8(2)
C8 S1 C9 C10 177.9(2)
C12 N1 C10 C11 -4.5(3)
C12 N1 C10 C9 -124.0(3)
S1 C9 C10 N1 -72.2(3)
S1 C9 C10 C11 174.3(2)
C12 O11 C11 O4 174.7(3)
C12 O11 C11 C10 -5.0(3)
N1 C10 C11 O4 -174.1(3)
C9 C10 C11 O4 -52.9(4)
N1 C10 C11 O11 5.6(3)
C9 C10 C11 O11 126.8(3)
C10 N1 C12 O12 -177.5(4)
C10 N1 C12 O11 1.7(4)
C11 O11 C12 O12 -178.5(3)
C11 O11 C12 N1 2.2(4)
C1 O5 C13 O6 -6.8(5)
C1 O5 C13 C14 174.7(3)
C2 O7 C15 O8 -1.3(6)
C2 O7 C15 C16 178.5(3)
C3 O9 C17 O10 1.1(7)
C3 O9 C17 C18 179.2(4)
C20 O13 C19 C4 -163.4(4)
O1 C4 C19 O13 69.2(4)
C3 C4 C19 O13 -170.5(3)
C19 O13 C20 O14A 58.3(17)
C19 O13 C20 O14 0.5(9)
C19 O13 C20 C21 -171.7(4)
